data_7150351
loop_
_publ_author_name
'Takasawa, Ryoichi'
'Yoshikawa, Isao'
'Araki, Koji'

_publ_section_title
;
 Use of an adjustable soft segment as an effective molecular design for
 crystal engineering of hydrogen-bonded tape motifs.
;
_journal_issue 8
_journal_name_full 'Organic &amp; biomolecular chemistry'
_journal_page_first 1125
_journal_page_last 1132
_journal_paper_doi 10.1039/b315769e
_journal_volume 2
_journal_year 2004
_chemical_formula_moiety 'C66 H83 N5 O9 Si3'
_chemical_formula_sum 'C66 H83 N5 O9 Si3'
_chemical_formula_weight 1174.64
_chemical_name_common 2',3',5'-O-tris(tert-buthyldiphenylsilyl)-guanosine
_chemical_name_systematic
;
2',3',5'-O-tris(tert-buthyldiphenylsilyl)-guanosine
;
_space_group_IT_number 19
_symmetry_cell_setting orthorhombic
_symmetry_space_group_name_Hall 'P 2ac 2ab'
_symmetry_space_group_name_H-M 'P 21 21 21'
_atom_sites_solution_hydrogens geom
_atom_sites_solution_primary direct
_atom_sites_solution_secondary difmap
_audit_creation_method SHELXL-97
_cell_angle_alpha 90.00
_cell_angle_beta 90.00
_cell_angle_gamma 90.00
_cell_formula_units_Z 4
_cell_length_a 20.698(2)
_cell_length_b 28.908(3)
_cell_length_c 11.4650(18)
_cell_measurement_reflns_used 20
_cell_measurement_temperature 293(2)
_cell_measurement_theta_max 30
_cell_measurement_theta_min 1.5
_cell_volume 6859.9(15)
_computing_cell_refinement 'MXC(MAC Science)'
_computing_data_collection 'MXC(MAC Science)'
_computing_data_reduction Crystan
_computing_molecular_graphics maXus
_computing_structure_refinement 'SHELXL-97 (Sheldrick, 1997)'
_computing_structure_solution 'SHELXS-97 (Sheldrick, 1990)'
_diffrn_ambient_temperature 293(2)
_diffrn_measured_fraction_theta_full 0.887
_diffrn_measured_fraction_theta_max 0.887
_diffrn_measurement_method theta/2theta
_diffrn_radiation_monochromator graphite
_diffrn_radiation_source 'fine-focus sealed tube'
_diffrn_radiation_type CuK\a
_diffrn_radiation_wavelength 1.54178
_diffrn_reflns_av_R_equivalents 0.067
_diffrn_reflns_av_sigmaI/netI 0.0826
_diffrn_reflns_limit_h_max 23
_diffrn_reflns_limit_h_min 0
_diffrn_reflns_limit_k_max 0
_diffrn_reflns_limit_k_min -32
_diffrn_reflns_limit_l_max 12
_diffrn_reflns_limit_l_min 0
_diffrn_reflns_number 5855
_diffrn_reflns_theta_full 59.98
_diffrn_reflns_theta_max 59.98
_diffrn_reflns_theta_min 2.63
_exptl_absorpt_coefficient_mu 1.079
_exptl_absorpt_correction_type none
_exptl_crystal_colour Colourless
_exptl_crystal_density_diffrn 1.137
_exptl_crystal_density_method 'not measured'
_exptl_crystal_description Needle
_exptl_crystal_F_000 2512
_exptl_crystal_size_max 0.51
_exptl_crystal_size_mid 0.20
_exptl_crystal_size_min 0.15
_refine_diff_density_max 0.366
_refine_diff_density_min -0.286
_refine_diff_density_rms 0.056
_refine_ls_abs_structure_details 'Flack H D (1983), Acta Cryst. A39, 876-881'
_refine_ls_abs_structure_Flack -0.03(7)
_refine_ls_extinction_coef 0.00060(9)
_refine_ls_extinction_expression Fc^*^=kFc[1+0.001xFc^2^\l^3^/sin(2\q)]^-1/4^
_refine_ls_extinction_method SHELXL
_refine_ls_goodness_of_fit_ref 1.157
_refine_ls_hydrogen_treatment mixed
_refine_ls_matrix_type full
_refine_ls_number_parameters 724
_refine_ls_number_reflns 5014
_refine_ls_number_restraints 44
_refine_ls_restrained_S_all 1.159
_refine_ls_R_factor_all 0.0891
_refine_ls_R_factor_gt 0.0807
_refine_ls_shift/su_max 0.001
_refine_ls_shift/su_mean 0.000
_refine_ls_structure_factor_coef Fsqd
_refine_ls_weighting_details 'calc w=1/[\s^2^(Fo^2^)+(0.0742P)^2^+11.0564P] where P=(Fo^2^+2Fc^2^)/3'
_refine_ls_weighting_scheme calc
_refine_ls_wR_factor_gt 0.1978
_refine_ls_wR_factor_ref 0.2047
_reflns_number_gt 4652
_reflns_number_total 5014
_reflns_threshold_expression >2sigma(I)
_cod_data_source_file b315769e.txt
_cod_data_source_block 1a+2EA
_cod_depositor_comments
;
The following automatic conversions were performed:
'_symmetry_cell_setting' value 'Orthorhombic' changed to 'orthorhombic'
according to '/home/saulius/struct/CIF-dictionaries/cif_core.dic'
dictionary named 'cif_core.dic' version 2.4.1 from 2010-06-29.

Automatic conversion script
Id: cif_fix_enum 1527 2010-12-29 10:47:43Z saulius 
;
_cod_database_code 7150351

loop_
_symmetry_equiv_pos_as_xyz
'x, y, z'
'-x+1/2, -y, z+1/2'
'x+1/2, -y+1/2, -z'
'-x, y+1/2, -z+1/2'

loop_
_atom_site_label
_atom_site_type_symbol
_atom_site_fract_x
_atom_site_fract_y
_atom_site_fract_z
_atom_site_U_iso_or_equiv
_atom_site_adp_type
_atom_site_occupancy
_atom_site_symmetry_multiplicity
_atom_site_calc_flag
_atom_site_refinement_flags
_atom_site_disorder_assembly
_atom_site_disorder_group
Si19 Si 0.37228(12) 0.19496(8) 0.2929(2) 0.0699(7) Uani 1 1 d . . .
Si37 Si 0.62135(11) 0.17988(8) 0.1911(2) 0.0615(6) Uani 1 1 d . . .
Si54 Si 0.60208(14) 0.03165(9) 0.6054(2) 0.0739(7) Uani 1 1 d . . .
O6 O 0.2074(3) -0.0188(2) 0.3469(5) 0.0760(18) Uani 1 1 d . . .
O12 O 0.4355(3) 0.16586(18) 0.2463(5) 0.0635(15) Uani 1 1 d . . .
O14 O 0.5608(2) 0.14319(19) 0.2015(5) 0.0625(14) Uani 1 1 d . . .
O16 O 0.4953(3) 0.05190(17) 0.2115(5) 0.0618(14) Uani 1 1 d . . .
O18 O 0.5955(3) 0.0532(2) 0.4727(5) 0.0684(15) Uani 1 1 d . . .
N1 N 0.2842(3) 0.0077(2) 0.4751(5) 0.0598(18) Uani 1 1 d . . .
H1 H 0.2621 -0.0032 0.5324 0.072 Uiso 1 1 calc R . .
N2 N 0.3543(4) 0.0331(3) 0.6171(5) 0.078(2) Uani 1 1 d . . .
H2 H 0.3886 0.0474 0.6394 0.094 Uiso 1 1 calc R . .
H3 H 0.3292 0.0206 0.6679 0.094 Uiso 1 1 calc R . .
N3 N 0.3778(3) 0.0491(2) 0.4258(5) 0.0555(16) Uani 1 1 d . . .
N7 N 0.2953(3) 0.0231(3) 0.1589(5) 0.0648(19) Uani 1 1 d . . .
N9 N 0.3841(3) 0.0612(2) 0.2143(5) 0.0532(15) Uani 1 1 d . . .
C2 C 0.3399(4) 0.0302(3) 0.5017(6) 0.059(2) Uani 1 1 d . . .
C4 C 0.3562(3) 0.0434(3) 0.3155(6) 0.0506(18) Uani 1 1 d . . .
C5 C 0.3010(4) 0.0208(3) 0.2790(7) 0.058(2) Uani 1 1 d . . .
C6 C 0.2595(4) 0.0007(3) 0.3630(7) 0.062(2) Uani 1 1 d . . .
C8 C 0.3457(4) 0.0465(3) 0.1256(6) 0.060(2) Uani 1 1 d . . .
H4 H 0.3546 0.0527 0.0476 0.072 Uiso 1 1 calc R . .
C10 C 0.4452(3) 0.0839(3) 0.2014(6) 0.0501(18) Uani 1 1 d . . .
H5 H 0.4470 0.0971 0.1227 0.060 Uiso 1 1 calc R . .
C11 C 0.4590(3) 0.1231(2) 0.2896(6) 0.0495(17) Uani 1 1 d . . .
H6 H 0.4393 0.1161 0.3653 0.059 Uiso 1 1 calc R . .
C13 C 0.5320(4) 0.1208(3) 0.2981(7) 0.0532(18) Uani 1 1 d . . .
H7 H 0.5477 0.1334 0.3723 0.064 Uiso 1 1 calc R . .
C15 C 0.5450(4) 0.0687(3) 0.2878(7) 0.0570(19) Uani 1 1 d . . .
H8 H 0.5875 0.0635 0.2523 0.068 Uiso 1 1 calc R . .
C17 C 0.5406(4) 0.0426(3) 0.4027(7) 0.066(2) Uani 1 1 d . . .
H9 H 0.5014 0.0514 0.4435 0.079 Uiso 1 1 calc R . .
H10 H 0.5390 0.0096 0.3879 0.079 Uiso 1 1 calc R . .
C20 C 0.2978(5) 0.1581(3) 0.3039(11) 0.085(3) Uani 1 1 d . . .
C21 C 0.2749(6) 0.1412(4) 0.4106(13) 0.108(4) Uani 1 1 d . . .
H11 H 0.2972 0.1472 0.4794 0.129 Uiso 1 1 calc R . .
C22 C 0.2199(9) 0.1161(6) 0.412(2) 0.158(8) Uani 1 1 d . . .
H12 H 0.2046 0.1063 0.4842 0.189 Uiso 1 1 calc R . .
C23 C 0.1862(8) 0.1044(6) 0.319(3) 0.173(11) Uani 1 1 d . . .
H13 H 0.1492 0.0864 0.3252 0.207 Uiso 1 1 calc R . .
C24 C 0.2069(9) 0.1190(6) 0.214(2) 0.157(8) Uani 1 1 d . . .
H14 H 0.1837 0.1117 0.1470 0.188 Uiso 1 1 calc R . .
C25 C 0.2638(6) 0.1457(4) 0.2061(15) 0.120(5) Uani 1 1 d . . .
H15 H 0.2786 0.1551 0.1332 0.145 Uiso 1 1 calc R . .
C26 C 0.3884(4) 0.2184(3) 0.4406(8) 0.071(2) Uani 1 1 d . . .
C27 C 0.4505(6) 0.2217(4) 0.4843(10) 0.091(3) Uani 1 1 d . . .
H16 H 0.4845 0.2096 0.4409 0.109 Uiso 1 1 calc R . .
C28 C 0.4636(8) 0.2421(5) 0.5892(12) 0.116(4) Uani 1 1 d . . .
H17 H 0.5059 0.2443 0.6157 0.139 Uiso 1 1 calc R . .
C29 C 0.4140(11) 0.2594(7) 0.6550(15) 0.159(7) Uani 1 1 d . . .
H18 H 0.4233 0.2739 0.7254 0.191 Uiso 1 1 calc R . .
C30 C 0.3522(10) 0.2557(6) 0.6204(15) 0.145(6) Uani 1 1 d . . .
H19 H 0.3184 0.2657 0.6675 0.174 Uiso 1 1 calc R . .
C31 C 0.3408(6) 0.2364(4) 0.5107(14) 0.115(4) Uani 1 1 d . . .
H20 H 0.2985 0.2356 0.4836 0.138 Uiso 1 1 calc R . .
C33 C 0.3665(6) 0.2443(3) 0.1845(10) 0.089(3) Uani 1 1 d . . .
C34 C 0.3056(7) 0.2728(5) 0.2130(15) 0.145(6) Uani 1 1 d . . .
H81 H 0.3075 0.2831 0.2926 0.218 Uiso 1 1 calc R . .
H82 H 0.2679 0.2540 0.2020 0.218 Uiso 1 1 calc R . .
H83 H 0.3035 0.2992 0.1622 0.218 Uiso 1 1 calc R . .
C35 C 0.3635(7) 0.2275(5) 0.0574(10) 0.128(5) Uani 1 1 d . . .
H84 H 0.3256 0.2089 0.0464 0.193 Uiso 1 1 calc R . .
H85 H 0.4012 0.2094 0.0403 0.193 Uiso 1 1 calc R . .
H86 H 0.3619 0.2537 0.0060 0.193 Uiso 1 1 calc R . .
C36 C 0.4268(7) 0.2733(4) 0.1974(14) 0.123(5) Uani 1 1 d . . .
H87 H 0.4301 0.2842 0.2762 0.185 Uiso 1 1 calc R . .
H88 H 0.4247 0.2992 0.1452 0.185 Uiso 1 1 calc R . .
H89 H 0.4640 0.2549 0.1789 0.185 Uiso 1 1 calc R . .
C38 C 0.6004(5) 0.2164(3) 0.0638(8) 0.072(3) Uani 1 1 d . . .
C39 C 0.5519(6) 0.2030(4) -0.0096(9) 0.107(4) Uani 1 1 d . . .
H30 H 0.5272 0.1774 0.0105 0.129 Uiso 1 1 calc R . .
C40 C 0.5380(9) 0.2256(5) -0.1106(12) 0.150(7) Uani 1 1 d . . .
H31 H 0.5067 0.2138 -0.1607 0.180 Uiso 1 1 calc R . .
C41 C 0.5703(8) 0.2662(5) -0.1394(12) 0.136(6) Uani 1 1 d . . .
H32 H 0.5590 0.2828 -0.2059 0.163 Uiso 1 1 calc R . .
C42 C 0.6185(9) 0.2812(4) -0.0686(12) 0.125(5) Uani 1 1 d . . .
H33 H 0.6414 0.3080 -0.0866 0.150 Uiso 1 1 calc R . .
C43 C 0.6334(6) 0.2559(4) 0.0317(10) 0.097(4) Uani 1 1 d . . .
H34 H 0.6670 0.2660 0.0789 0.117 Uiso 1 1 calc R . .
C44 C 0.6288(4) 0.2146(3) 0.3299(8) 0.070(2) Uani 1 1 d . . .
C45 C 0.6153(6) 0.2618(4) 0.3309(11) 0.105(4) Uani 1 1 d . . .
H35 H 0.6021 0.2762 0.2623 0.126 Uiso 1 1 calc R . .
C46 C 0.6209(8) 0.2875(5) 0.4306(14) 0.129(5) Uani 1 1 d . . .
H36 H 0.6103 0.3188 0.4295 0.155 Uiso 1 1 calc R . .
C47 C 0.6416(8) 0.2680(6) 0.5303(15) 0.127(5) Uani 1 1 d . . .
H37 H 0.6478 0.2860 0.5966 0.153 Uiso 1 1 calc R . .
C48 C 0.6538(7) 0.2208(6) 0.5337(12) 0.118(4) Uani 1 1 d . . .
H38 H 0.6658 0.2067 0.6033 0.142 Uiso 1 1 calc R . .
C49 C 0.6480(5) 0.1951(4) 0.4333(9) 0.087(3) Uani 1 1 d . . .
H39 H 0.6574 0.1636 0.4357 0.104 Uiso 1 1 calc R . .
C50 C 0.6976(5) 0.1476(4) 0.1560(10) 0.087(3) Uani 1 1 d . . .
C51 C 0.6856(7) 0.1179(5) 0.0459(13) 0.138(6) Uani 1 1 d . . .
H90 H 0.6517 0.0961 0.0611 0.207 Uiso 1 1 calc R . .
H91 H 0.7245 0.1015 0.0259 0.207 Uiso 1 1 calc R . .
H92 H 0.6733 0.1376 -0.0178 0.207 Uiso 1 1 calc R . .
C52 C 0.7523(5) 0.1824(5) 0.1302(13) 0.130(5) Uani 1 1 d . . .
H93 H 0.7389 0.2031 0.0693 0.195 Uiso 1 1 calc R . .
H94 H 0.7903 0.1660 0.1059 0.195 Uiso 1 1 calc R . .
H95 H 0.7617 0.1998 0.1994 0.195 Uiso 1 1 calc R . .
C53 C 0.7226(6) 0.1152(5) 0.2547(12) 0.120(4) Uani 1 1 d . . .
H96 H 0.6898 0.0930 0.2740 0.180 Uiso 1 1 calc R . .
H97 H 0.7328 0.1333 0.3225 0.180 Uiso 1 1 calc R . .
H98 H 0.7607 0.0993 0.2286 0.180 Uiso 1 1 calc R . .
C55 C 0.5426(5) 0.0601(3) 0.6998(8) 0.079(3) Uani 1 1 d . . .
C56 C 0.5070(5) 0.0999(3) 0.6618(10) 0.083(3) Uani 1 1 d . . .
H49 H 0.5136 0.1115 0.5870 0.099 Uiso 1 1 calc R . .
C57 C 0.4632(6) 0.1212(4) 0.7348(12) 0.101(4) Uani 1 1 d . . .
H50 H 0.4411 0.1471 0.7075 0.121 Uiso 1 1 calc R . .
C58 C 0.4507(8) 0.1062(5) 0.8446(13) 0.124(5) Uani 1 1 d . . .
H51 H 0.4182 0.1194 0.8899 0.149 Uiso 1 1 calc R . .
C59 C 0.4883(10) 0.0707(6) 0.8857(14) 0.165(7) Uani 1 1 d . . .
H52 H 0.4856 0.0627 0.9642 0.198 Uiso 1 1 calc R . .
C60 C 0.5297(8) 0.0466(4) 0.8154(11) 0.130(5) Uani 1 1 d . . .
H53 H 0.5500 0.0204 0.8449 0.156 Uiso 1 1 calc R . .
C61 C 0.5871(6) -0.0321(4) 0.5959(10) 0.092(3) Uani 1 1 d . . .
C62 C 0.5429(9) -0.0534(7) 0.6588(18) 0.169(7) Uiso 1 1 d . . .
H54 H 0.5217 -0.0364 0.7160 0.203 Uiso 1 1 calc R . .
C63 C 0.5244(12) -0.1039(8) 0.644(2) 0.195(8) Uiso 1 1 d . . .
H55 H 0.4902 -0.1179 0.6829 0.234 Uiso 1 1 calc R . .
C64 C 0.5616(10) -0.1253(8) 0.5705(19) 0.170(8) Uiso 1 1 d . . .
H56 H 0.5587 -0.1574 0.5684 0.204 Uiso 1 1 calc R . .
C65 C 0.6019(8) -0.1062(5) 0.5005(18) 0.158(8) Uani 1 1 d . . .
H57 H 0.6220 -0.1231 0.4419 0.189 Uiso 1 1 calc R . .
C66 C 0.6146(6) -0.0593(4) 0.5151(13) 0.117(4) Uani 1 1 d . . .
H58 H 0.6445 -0.0457 0.4650 0.141 Uiso 1 1 calc R . .
C67 C 0.6862(6) 0.0452(4) 0.6531(10) 0.092(3) Uani 1 1 d . . .
C68 C 0.6943(7) 0.0971(5) 0.6670(14) 0.131(5) Uani 1 1 d . . .
H99 H 0.6631 0.1085 0.7218 0.196 Uiso 1 1 calc R . .
H100 H 0.6879 0.1119 0.5929 0.196 Uiso 1 1 calc R . .
H101 H 0.7370 0.1037 0.6950 0.196 Uiso 1 1 calc R . .
C69 C 0.7361(6) 0.0273(6) 0.5663(14) 0.140(5) Uani 1 1 d . . .
H102 H 0.7315 -0.0055 0.5579 0.210 Uiso 1 1 calc R . .
H103 H 0.7787 0.0344 0.5942 0.210 Uiso 1 1 calc R . .
H104 H 0.7295 0.0420 0.4921 0.210 Uiso 1 1 calc R . .
C70 C 0.7010(8) 0.0222(6) 0.7742(12) 0.151(6) Uani 1 1 d . . .
H105 H 0.6969 -0.0108 0.7676 0.226 Uiso 1 1 calc R . .
H106 H 0.6709 0.0334 0.8313 0.226 Uiso 1 1 calc R . .
H107 H 0.7442 0.0298 0.7979 0.226 Uiso 1 1 calc R . .
C71 C 0.268(2) 0.147(2) 0.745(4) 0.26(3) Uiso 0.62(3) 1 d PD A 1
C72 C 0.2189(18) 0.133(2) 0.833(3) 0.23(2) Uiso 0.62(3) 1 d PD A 1
O19 O 0.231(2) 0.1357(16) 0.935(3) 0.33(2) Uiso 0.62(3) 1 d PD A 1
O20 O 0.1634(13) 0.1124(10) 0.798(3) 0.198(12) Uiso 0.62(3) 1 d PD A 1
C73 C 0.1096(19) 0.1131(14) 0.870(4) 0.25(2) Uiso 0.62(3) 1 d PD A 1
C74 C 0.0724(19) 0.0696(14) 0.876(4) 0.24(2) Uiso 0.62(3) 1 d PD A 1
C75 C 0.0338(16) 0.1151(11) 0.432(3) 0.224(16) Uiso 0.70(2) 1 d PD B 2
C76 C 0.0201(17) 0.0674(13) 0.477(5) 0.34(3) Uiso 0.70(2) 1 d PD B 2
O21 O 0.0596(15) 0.0445(11) 0.529(3) 0.325(19) Uiso 0.70(2) 1 d PD B 2
O22 O -0.0440(15) 0.0698(12) 0.504(4) 0.325(18) Uiso 0.70(2) 1 d PD B 2
C77 C -0.063(2) 0.1159(15) 0.521(7) 0.35(3) Uiso 0.70(2) 1 d PD B 2
C78 C -0.135(2) 0.115(2) 0.494(8) 0.43(5) Uiso 0.70(2) 1 d PD B 2
C79 C 0.2690(19) 0.136(2) 0.787(5) 0.144(18) Uiso 0.38(3) 1 d PD A 3
C80 C 0.198(2) 0.124(2) 0.807(4) 0.141(17) Uiso 0.38(3) 1 d PD A 3
O23 O 0.180(3) 0.116(2) 0.906(4) 0.29(3) Uiso 0.38(3) 1 d PD A 3
O24 O 0.169(2) 0.105(2) 0.713(4) 0.29(3) Uiso 0.38(3) 1 d PD A 3
C81 C 0.109(3) 0.084(2) 0.725(7) 0.30(5) Uiso 0.38(3) 1 d PD A 3
C82 C 0.060(2) 0.112(3) 0.796(8) 0.26(4) Uiso 0.38(3) 1 d PD A 3
C83 C -0.072(4) 0.0260(17) 0.602(9) 0.40(9) Uiso 0.30(2) 1 d PD B 4
C84 C -0.046(3) 0.0749(19) 0.617(7) 0.51(14) Uiso 0.30(2) 1 d PD B 4
O25 O 0.000(2) 0.0894(19) 0.562(5) 0.22(2) Uiso 0.30(2) 1 d PD B 4
O26 O -0.099(2) 0.1015(19) 0.636(4) 0.22(3) Uiso 0.30(2) 1 d PD B 4
C85 C -0.111(4) 0.134(2) 0.547(6) 0.21(4) Uiso 0.30(2) 1 d PD B 4
C86 C -0.107(3) 0.112(3) 0.425(5) 0.24(4) Uiso 0.30(2) 1 d PD B 4

loop_
_atom_site_aniso_label
_atom_site_aniso_U_11
_atom_site_aniso_U_22
_atom_site_aniso_U_33
_atom_site_aniso_U_23
_atom_site_aniso_U_13
_atom_site_aniso_U_12
Si19 0.0717(15) 0.0651(13) 0.0727(15) 0.0050(12) -0.0048(14) 0.0108(12)
Si37 0.0580(12) 0.0643(13) 0.0622(13) 0.0002(11) 0.0065(12) -0.0180(11)
Si54 0.0941(18) 0.0700(15) 0.0577(13) 0.0014(12) -0.0027(13) 0.0100(14)
O6 0.070(4) 0.100(5) 0.057(3) -0.005(3) 0.000(3) -0.043(4)
O12 0.070(3) 0.058(3) 0.063(3) 0.012(3) 0.005(3) 0.003(3)
O14 0.062(3) 0.070(3) 0.055(3) 0.006(3) 0.005(3) -0.021(3)
O16 0.066(3) 0.054(3) 0.065(3) -0.014(3) 0.001(3) -0.004(3)
O18 0.069(3) 0.078(4) 0.058(3) 0.004(3) -0.006(3) -0.003(3)
N1 0.056(4) 0.080(5) 0.043(3) 0.004(3) -0.006(3) -0.027(3)
N2 0.079(5) 0.117(6) 0.037(3) 0.009(4) 0.002(3) -0.048(5)
N3 0.052(3) 0.075(4) 0.039(3) 0.000(3) 0.000(3) -0.022(3)
N7 0.058(4) 0.090(5) 0.047(4) -0.002(4) 0.000(3) -0.021(4)
N9 0.052(3) 0.066(4) 0.042(3) -0.003(3) 0.003(3) -0.012(3)
C2 0.057(5) 0.079(5) 0.041(4) 0.000(4) 0.002(4) -0.014(4)
C4 0.053(4) 0.056(4) 0.043(4) 0.003(3) 0.002(3) -0.015(3)
C5 0.057(5) 0.068(5) 0.050(4) -0.001(4) 0.005(4) -0.018(4)
C6 0.064(5) 0.064(5) 0.059(5) 0.003(4) 0.003(4) -0.014(4)
C8 0.065(5) 0.082(6) 0.034(4) 0.003(4) -0.004(4) -0.019(4)
C10 0.048(4) 0.062(4) 0.040(4) 0.003(4) 0.005(4) -0.019(4)
C11 0.053(4) 0.057(4) 0.039(4) 0.002(4) -0.001(4) -0.005(3)
C13 0.057(4) 0.059(4) 0.044(4) 0.002(4) -0.001(4) -0.006(4)
C15 0.045(4) 0.063(5) 0.063(5) -0.002(4) -0.003(4) -0.007(4)
C17 0.076(6) 0.055(5) 0.066(5) 0.015(4) -0.003(5) -0.009(4)
C20 0.066(6) 0.079(6) 0.109(8) -0.004(6) -0.009(7) 0.004(5)
C21 0.093(8) 0.094(8) 0.136(11) 0.006(8) 0.049(8) -0.003(7)
C22 0.100(11) 0.113(11) 0.26(2) -0.023(14) 0.095(14) -0.006(10)
C23 0.078(9) 0.089(10) 0.35(4) 0.002(17) -0.012(17) 0.000(8)
C24 0.114(13) 0.121(13) 0.24(2) 0.053(15) -0.057(15) -0.009(10)
C25 0.087(8) 0.098(8) 0.177(14) 0.011(10) -0.041(10) -0.008(7)
C26 0.062(5) 0.078(6) 0.072(6) 0.006(5) 0.005(5) 0.002(5)
C27 0.093(7) 0.099(8) 0.079(7) -0.007(6) -0.002(6) 0.010(6)
C28 0.140(11) 0.121(10) 0.088(9) -0.012(8) -0.020(9) 0.015(9)
C29 0.193(18) 0.179(16) 0.106(12) -0.054(11) -0.014(13) 0.029(15)
C30 0.155(15) 0.166(15) 0.114(12) -0.057(11) 0.030(11) 0.021(12)
C31 0.093(8) 0.115(10) 0.138(12) -0.013(10) 0.009(8) 0.014(7)
C33 0.105(8) 0.071(6) 0.091(7) 0.016(6) -0.020(7) 0.017(6)
C34 0.160(13) 0.123(10) 0.153(13) 0.046(10) 0.004(12) 0.064(10)
C35 0.159(13) 0.145(12) 0.080(8) 0.045(8) -0.014(8) 0.001(10)
C36 0.145(11) 0.086(8) 0.139(11) 0.040(8) -0.005(10) -0.010(8)
C38 0.087(6) 0.072(6) 0.057(5) 0.000(4) 0.018(5) -0.022(5)
C39 0.147(10) 0.109(8) 0.066(6) 0.023(6) -0.011(7) -0.054(8)
C40 0.211(16) 0.139(11) 0.099(9) 0.045(9) -0.058(11) -0.082(12)
C41 0.189(15) 0.135(12) 0.083(9) 0.032(8) -0.026(10) -0.039(11)
C42 0.190(15) 0.089(8) 0.096(9) 0.028(7) 0.016(10) -0.039(10)
C43 0.110(9) 0.089(7) 0.094(8) 0.016(6) 0.001(7) -0.040(7)
C44 0.065(5) 0.069(5) 0.075(6) -0.003(5) 0.000(5) -0.018(5)
C45 0.130(10) 0.088(8) 0.097(8) -0.018(6) 0.013(8) -0.016(7)
C46 0.182(15) 0.090(8) 0.116(11) -0.039(8) 0.018(11) -0.019(10)
C47 0.165(14) 0.108(11) 0.108(11) -0.024(9) 0.000(10) -0.045(10)
C48 0.122(10) 0.141(13) 0.091(9) -0.015(9) -0.011(8) -0.032(9)
C49 0.102(8) 0.092(7) 0.067(6) -0.010(6) -0.013(6) -0.016(6)
C50 0.067(6) 0.093(7) 0.101(8) -0.007(6) 0.014(6) -0.016(5)
C51 0.114(10) 0.152(12) 0.148(12) -0.071(11) 0.017(10) 0.015(9)
C52 0.061(6) 0.171(13) 0.159(12) -0.005(11) 0.028(8) -0.037(7)
C53 0.093(8) 0.140(11) 0.127(10) 0.014(9) -0.001(8) 0.030(8)
C55 0.113(7) 0.065(5) 0.059(5) -0.001(5) 0.012(6) 0.007(5)
C56 0.099(7) 0.071(6) 0.079(6) -0.008(5) 0.017(6) 0.003(5)
C57 0.112(9) 0.076(7) 0.115(10) -0.022(7) 0.020(8) -0.002(6)
C58 0.151(13) 0.119(11) 0.101(10) -0.036(9) 0.049(9) 0.012(10)
C59 0.25(2) 0.150(13) 0.096(10) 0.001(10) 0.077(12) 0.050(15)
C60 0.210(15) 0.100(9) 0.079(7) 0.002(7) 0.038(9) 0.049(10)
C61 0.117(8) 0.078(6) 0.081(7) -0.012(6) 0.002(7) 0.008(6)
C65 0.145(13) 0.110(11) 0.218(19) -0.086(12) -0.035(14) 0.058(10)
C66 0.115(9) 0.084(8) 0.152(11) -0.031(8) 0.002(9) 0.016(7)
C67 0.105(8) 0.090(7) 0.082(7) 0.007(6) -0.015(6) 0.009(6)
C68 0.139(11) 0.112(10) 0.142(12) -0.004(9) -0.039(11) -0.011(9)
C69 0.095(9) 0.167(14) 0.157(13) -0.010(12) -0.023(10) 0.001(9)
C70 0.153(13) 0.177(14) 0.123(11) 0.011(11) -0.065(10) 0.022(11)

loop_
_atom_type_symbol
_atom_type_description
_atom_type_scat_dispersion_real
_atom_type_scat_dispersion_imag
_atom_type_scat_source
C C 0.0181 0.0091 'International Tables Vol C Tables 4.2.6.8 and 6.1.1.4'
H H 0.0000 0.0000 'International Tables Vol C Tables 4.2.6.8 and 6.1.1.4'
N N 0.0311 0.0180 'International Tables Vol C Tables 4.2.6.8 and 6.1.1.4'
O O 0.0492 0.0322 'International Tables Vol C Tables 4.2.6.8 and 6.1.1.4'
Si Si 0.2541 0.3302 'International Tables Vol C Tables 4.2.6.8 and 6.1.1.4'

loop_
_geom_angle_atom_site_label_1
_geom_angle_atom_site_label_2
_geom_angle_atom_site_label_3
_geom_angle
_geom_angle_site_symmetry_1
_geom_angle_site_symmetry_3
_geom_angle_publ_flag
O12 Si19 C26 109.9(4) . . ?
O12 Si19 C20 112.6(4) . . ?
C26 Si19 C20 107.1(5) . . ?
O12 Si19 C33 102.8(4) . . ?
C26 Si19 C33 109.6(5) . . ?
C20 Si19 C33 114.7(5) . . ?
O14 Si37 C38 104.3(4) . . ?
O14 Si37 C50 109.6(4) . . ?
C38 Si37 C50 108.1(5) . . ?
O14 Si37 C44 110.1(3) . . ?
C38 Si37 C44 112.4(4) . . ?
C50 Si37 C44 112.1(5) . . ?
O18 Si54 C55 108.7(4) . . ?
O18 Si54 C67 105.5(4) . . ?
C55 Si54 C67 111.1(5) . . ?
O18 Si54 C61 107.7(4) . . ?
C55 Si54 C61 111.3(5) . . ?
C67 Si54 C61 112.2(5) . . ?
C11 O12 Si19 127.2(5) . . ?
C13 O14 Si37 132.3(5) . . ?
C10 O16 C15 111.1(5) . . ?
C17 O18 Si54 120.3(5) . . ?
C2 N1 C6 125.9(7) . . ?
C2 N3 C4 112.3(6) . . ?
C8 N7 C5 104.5(7) . . ?
C8 N9 C4 105.3(6) . . ?
C8 N9 C10 125.6(6) . . ?
C4 N9 C10 128.4(6) . . ?
N3 C2 N1 124.5(7) . . ?
N3 C2 N2 119.8(7) . . ?
N1 C2 N2 115.7(7) . . ?
N3 C4 C5 127.9(7) . . ?
N3 C4 N9 126.6(6) . . ?
C5 C4 N9 105.4(6) . . ?
C4 C5 N7 110.4(7) . . ?
C4 C5 C6 119.4(7) . . ?
N7 C5 C6 130.2(7) . . ?
O6 C6 N1 121.7(7) . . ?
O6 C6 C5 128.2(8) . . ?
N1 C6 C5 110.1(7) . . ?
N7 C8 N9 114.3(7) . . ?
O16 C10 N9 110.2(6) . . ?
O16 C10 C11 107.1(5) . . ?
N9 C10 C11 115.5(6) . . ?
O12 C11 C13 113.8(6) . . ?
O12 C11 C10 110.3(6) . . ?
C13 C11 C10 101.2(6) . . ?
O14 C13 C11 110.5(6) . . ?
O14 C13 C15 108.3(6) . . ?
C11 C13 C15 102.3(6) . . ?
O16 C15 C17 108.5(6) . . ?
O16 C15 C13 104.6(6) . . ?
C17 C15 C13 114.2(7) . . ?
O18 C17 C15 109.5(6) . . ?
C25 C20 C21 116.8(10) . . ?
C25 C20 Si19 121.0(10) . . ?
C21 C20 Si19 122.2(9) . . ?
C22 C21 C20 118.9(16) . . ?
C23 C22 C21 125(2) . . ?
C22 C23 C24 118.4(18) . . ?
C23 C24 C25 119.7(19) . . ?
C20 C25 C24 121.2(16) . . ?
C31 C26 C27 115.4(10) . . ?
C31 C26 Si19 122.9(9) . . ?
C27 C26 Si19 121.5(8) . . ?
C28 C27 C26 122.1(12) . . ?
C29 C28 C27 119.6(15) . . ?
C30 C29 C28 121.5(15) . . ?
C29 C30 C31 117.3(15) . . ?
C26 C31 C30 123.9(13) . . ?
C36 C33 C35 107.5(12) . . ?
C36 C33 C34 111.0(10) . . ?
C35 C33 C34 109.8(11) . . ?
C36 C33 Si19 107.5(8) . . ?
C35 C33 Si19 112.7(8) . . ?
C34 C33 Si19 108.4(9) . . ?
C39 C38 C43 115.7(10) . . ?
C39 C38 Si37 119.8(7) . . ?
C43 C38 Si37 124.5(8) . . ?
C40 C39 C38 123.0(11) . . ?
C39 C40 C41 120.4(13) . . ?
C42 C41 C40 118.7(12) . . ?
C41 C42 C43 119.0(12) . . ?
C38 C43 C42 123.0(12) . . ?
C49 C44 C45 117.0(10) . . ?
C49 C44 Si37 122.3(7) . . ?
C45 C44 Si37 120.7(8) . . ?
C46 C45 C44 121.4(13) . . ?
C47 C46 C45 120.6(14) . . ?
C46 C47 C48 119.6(14) . . ?
C49 C48 C47 119.5(14) . . ?
C44 C49 C48 121.8(11) . . ?
C52 C50 C51 108.9(11) . . ?
C52 C50 C53 106.7(10) . . ?
C51 C50 C53 108.2(10) . . ?
C52 C50 Si37 109.5(8) . . ?
C51 C50 Si37 108.5(8) . . ?
C53 C50 Si37 115.0(8) . . ?
C60 C55 C56 114.3(10) . . ?
C60 C55 Si54 124.0(9) . . ?
C56 C55 Si54 121.6(7) . . ?
C57 C56 C55 120.7(10) . . ?
C58 C57 C56 123.1(13) . . ?
C57 C58 C59 116.8(13) . . ?
C60 C59 C58 122.3(14) . . ?
C59 C60 C55 122.2(13) . . ?
C62 C61 C66 113.5(14) . . ?
C62 C61 Si54 122.9(12) . . ?
C66 C61 Si54 123.1(10) . . ?
C61 C62 C63 124(2) . . ?
C64 C63 C62 112(2) . . ?
C65 C64 C63 126(2) . . ?
C64 C65 C66 117.9(18) . . ?
C61 C66 C65 125.0(16) . . ?
C68 C67 C69 109.2(12) . . ?
C68 C67 C70 107.7(11) . . ?
C69 C67 C70 107.7(11) . . ?
C68 C67 Si54 109.9(9) . . ?
C69 C67 Si54 111.8(8) . . ?
C70 C67 Si54 110.6(9) . . ?
O19 C72 O20 120(3) . . ?
O19 C72 C71 120(3) . . ?
O20 C72 C71 120(3) . . ?
C72 O20 C73 120(3) . . ?
O20 C73 C74 116(3) . . ?
O21 C76 O22 125(4) . . ?
O21 C76 C75 123(3) . . ?
O22 C76 C75 102(2) . . ?
C76 O22 C77 110(3) . . ?
O22 C77 C78 103(3) . . ?
O23 C80 O24 122(3) . . ?
O23 C80 C79 119(3) . . ?
O24 C80 C79 114(3) . . ?
C80 O24 C81 120(3) . . ?
O24 C81 C82 114(3) . . ?
O25 C84 O26 121(4) . . ?
O25 C84 C83 123(4) . . ?
O26 C84 C83 105(3) . . ?
C84 O26 C85 114(3) . . ?
O26 C85 C86 113(3) . . ?

loop_
_geom_bond_atom_site_label_1
_geom_bond_atom_site_label_2
_geom_bond_distance
_geom_bond_site_symmetry_2
_geom_bond_publ_flag
Si19 O12 1.645(6) . ?
Si19 C26 1.854(10) . ?
Si19 C20 1.878(10) . ?
Si19 C33 1.896(10) . ?
Si37 O14 1.646(5) . ?
Si37 C38 1.852(10) . ?
Si37 C50 1.877(11) . ?
Si37 C44 1.887(10) . ?
Si54 O18 1.650(6) . ?
Si54 C55 1.834(10) . ?
Si54 C67 1.867(12) . ?
Si54 C61 1.871(11) . ?
O6 C6 1.230(10) . ?
O12 C11 1.417(9) . ?
O14 C13 1.414(9) . ?
O16 C10 1.395(9) . ?
O16 C15 1.434(9) . ?
O18 C17 1.425(10) . ?
N1 C2 1.359(9) . ?
N1 C6 1.398(10) . ?
N2 C2 1.359(10) . ?
N3 C2 1.292(9) . ?
N3 C4 1.351(9) . ?
N7 C8 1.299(10) . ?
N7 C5 1.384(10) . ?
N9 C8 1.360(9) . ?
N9 C4 1.394(9) . ?
N9 C10 1.431(8) . ?
C4 C5 1.381(10) . ?
C5 C6 1.416(11) . ?
C10 C11 1.547(10) . ?
C11 C13 1.515(10) . ?
C13 C15 1.537(11) . ?
C15 C17 1.520(11) . ?
C20 C25 1.370(17) . ?
C20 C21 1.400(16) . ?
C21 C22 1.35(2) . ?
C22 C23 1.32(3) . ?
C23 C24 1.34(3) . ?
C24 C25 1.41(2) . ?
C26 C31 1.373(15) . ?
C26 C27 1.382(14) . ?
C27 C28 1.368(16) . ?
C28 C29 1.37(2) . ?
C29 C30 1.34(2) . ?
C30 C31 1.40(2) . ?
C33 C36 1.512(15) . ?
C33 C35 1.538(17) . ?
C33 C34 1.540(16) . ?
C38 C39 1.366(14) . ?
C38 C43 1.379(13) . ?
C39 C40 1.360(16) . ?
C40 C41 1.392(18) . ?
C41 C42 1.358(19) . ?
C42 C43 1.399(17) . ?
C44 C49 1.372(13) . ?
C44 C45 1.394(14) . ?
C45 C46 1.369(16) . ?
C46 C47 1.34(2) . ?
C47 C48 1.39(2) . ?
C48 C49 1.375(16) . ?
C50 C52 1.544(14) . ?
C50 C51 1.547(16) . ?
C50 C53 1.558(16) . ?
C55 C60 1.406(15) . ?
C55 C56 1.436(13) . ?
C56 C57 1.380(14) . ?
C57 C58 1.356(18) . ?
C58 C59 1.37(2) . ?
C59 C60 1.367(18) . ?
C61 C62 1.32(2) . ?
C61 C66 1.342(15) . ?
C62 C63 1.52(3) . ?
C63 C64 1.30(3) . ?
C64 C65 1.28(2) . ?
C65 C66 1.391(19) . ?
C67 C68 1.519(16) . ?
C67 C69 1.523(17) . ?
C67 C70 1.570(16) . ?
C71 C72 1.489(19) . ?
C72 O19 1.203(19) . ?
C72 O20 1.349(19) . ?
O20 C73 1.386(19) . ?
C73 C74 1.48(2) . ?
C75 C76 1.50(2) . ?
C76 O21 1.21(2) . ?
C76 O22 1.36(2) . ?
O22 C77 1.40(2) . ?
C77 C78 1.52(2) . ?
C79 C80 1.52(2) . ?
C80 O23 1.22(2) . ?
C80 O24 1.34(2) . ?
O24 C81 1.40(2) . ?
C81 C82 1.52(2) . ?
C83 C84 1.52(2) . ?
C84 O25 1.22(2) . ?
C84 O26 1.36(2) . ?
O26 C85 1.40(2) . ?
C85 C86 1.53(2) . ?
